data_7217726
loop_
_publ_author_name
'Constable, Edwin C.'
'Housecroft, Catherine E.'
'Prescimone, Alessandro'
'Vujovic, Srboljub'
'Zampese, Jennifer A.'

_publ_section_title
;
 Environmental control in the assembly of metallomacrocycles and
 one-dimensional polymers with
 4,2&#x2032;:6&#x2032;:4&#x2032;&#x2032;-terpyridine linkers and zinc(ii)
 nodes
;
_journal_issue 37
_journal_name_full CrystEngComm
_journal_page_first 8691
_journal_paper_doi 10.1039/C4CE00783B
_journal_volume 16
_journal_year 2014
_chemical_formula_moiety '2(C31 H21 I2 N3 Zn), C H Cl3'
_chemical_formula_sum 'C63 H43 Cl3 I4 N6 Zn2'
_chemical_formula_weight 1628.76
_chemical_name_systematic
; 
 ? 
;
_space_group_IT_number 14
_symmetry_cell_setting monoclinic
_symmetry_space_group_name_Hall '-P 2ybc'
_symmetry_space_group_name_H-M 'P 1 21/c 1'
_atom_sites_solution_hydrogens geom
_atom_sites_solution_primary direct
_atom_sites_solution_secondary difmap
_audit_creation_method SHELXL-97
_cell_angle_alpha 90.00
_cell_angle_beta 91.698(2)
_cell_angle_gamma 90.00
_cell_formula_units_Z 4
_cell_length_a 14.9652(10)
_cell_length_b 16.3097(12)
_cell_length_c 24.4444(18)
_cell_measurement_reflns_used 9243
_cell_measurement_temperature 123(2)
_cell_measurement_theta_max 28.37
_cell_measurement_theta_min 3.39
_cell_volume 5963.7(7)
_computing_cell_refinement 'Bruker SAINT'
_computing_data_collection 'Bruker APEX2'
_computing_data_reduction 'Bruker SAINT'
_computing_molecular_graphics 'Bruker SHELXTL'
_computing_publication_material 'Bruker SHELXTL'
_computing_structure_refinement 'SHELXL-97 (Sheldrick, 1997)'
_computing_structure_solution 'SHELXS-97 (Sheldrick, 1990)'
_diffrn_ambient_temperature 123(2)
_diffrn_measured_fraction_theta_full 0.998
_diffrn_measured_fraction_theta_max 0.998
_diffrn_measurement_device_type 'Bruker APEX-II CCD'
_diffrn_measurement_method '\f and \w scans'
_diffrn_radiation_monochromator graphite
_diffrn_radiation_source 'fine-focus sealed tube'
_diffrn_radiation_type MoK\a
_diffrn_radiation_wavelength 0.71073
_diffrn_reflns_av_R_equivalents 0.0766
_diffrn_reflns_av_sigmaI/netI 0.0475
_diffrn_reflns_limit_h_max 18
_diffrn_reflns_limit_h_min -18
_diffrn_reflns_limit_k_max 19
_diffrn_reflns_limit_k_min -19
_diffrn_reflns_limit_l_max 29
_diffrn_reflns_limit_l_min -29
_diffrn_reflns_number 86490
_diffrn_reflns_theta_full 25.50
_diffrn_reflns_theta_max 25.50
_diffrn_reflns_theta_min 1.36
_diffrn_standards_number 0
_exptl_absorpt_coefficient_mu 3.055
_exptl_absorpt_correction_T_max 0.9701
_exptl_absorpt_correction_T_min 0.3746
_exptl_absorpt_correction_type multi-scan
_exptl_absorpt_process_details sadabs
_exptl_crystal_colour colourless
_exptl_crystal_density_diffrn 1.814
_exptl_crystal_density_method 'not measured'
_exptl_crystal_description Plate
_exptl_crystal_F_000 3144
_exptl_crystal_size_max 0.40
_exptl_crystal_size_mid 0.35
_exptl_crystal_size_min 0.01
_refine_diff_density_max 1.635
_refine_diff_density_min -1.917
_refine_diff_density_rms 0.173
_refine_ls_extinction_method none
_refine_ls_goodness_of_fit_ref 1.138
_refine_ls_hydrogen_treatment constr
_refine_ls_matrix_type full
_refine_ls_number_parameters 741
_refine_ls_number_reflns 11089
_refine_ls_number_restraints 0
_refine_ls_restrained_S_all 1.138
_refine_ls_R_factor_all 0.0728
_refine_ls_R_factor_gt 0.0493
_refine_ls_shift/su_max 0.003
_refine_ls_shift/su_mean 0.000
_refine_ls_structure_factor_coef Fsqd
_refine_ls_weighting_details 'calc w=1/[\s^2^(Fo^2^)+(0.0240P)^2^+62.1900P] where P=(Fo^2^+2Fc^2^)/3'
_refine_ls_weighting_scheme calc
_refine_ls_wR_factor_gt 0.1034
_refine_ls_wR_factor_ref 0.1195
_reflns_number_gt 8572
_reflns_number_total 11089
_reflns_threshold_expression >2sigma(I)
_cod_data_source_file c4ce00783b2.cif
_cod_data_source_block sv44
_cod_depositor_comments
;
The following automatic conversions were performed:

'_symmetry_cell_setting' value 'Monoclinic' changed to 'monoclinic'
according to
/usr/data/users/saulius/crontab/automatic-downloads/rss-feeds/RSC/lib/dictionaries/cif_core.dic
dictionary named 'cif_core.dic' version 2.4.2 from 2011-04-26.

Automatic conversion script
Id: cif_fix_values 2281 2013-09-26 08:29:07Z andrius 

 Adding full bibliography for 7217724--7217729.cif.
;
_cod_original_sg_symbol_Hall -P2ybc
_cod_original_sg_symbol_H-M P2(1)/c
_cod_database_code 7217726

loop_
_symmetry_equiv_pos_as_xyz
'x, y, z'
'-x, y+1/2, -z+1/2'
'-x, -y, -z'
'x, -y-1/2, z-1/2'

loop_
_atom_site_label
_atom_site_type_symbol
_atom_site_fract_x
_atom_site_fract_y
_atom_site_fract_z
_atom_site_U_iso_or_equiv
_atom_site_adp_type
_atom_site_occupancy
_atom_site_symmetry_multiplicity
_atom_site_calc_flag
_atom_site_refinement_flags
_atom_site_disorder_assembly
_atom_site_disorder_group
Zn1A Zn 0.38536(5) 0.27876(5) 0.29072(3) 0.01693(18) Uani 1 1 d . . .
I1A I 0.47301(3) 0.14983(3) 0.26819(2) 0.02947(13) Uani 1 1 d . . .
I2A I 0.47355(3) 0.40824(3) 0.31624(2) 0.02572(13) Uani 1 1 d . . .
N1A N 0.2983(4) 0.2546(4) 0.3516(2) 0.0181(12) Uani 1 1 d . . .
N2A N 0.1774(4) 0.2072(3) 0.5343(2) 0.0164(12) Uani 1 1 d . . .
N3A N 0.2989(4) 0.2051(3) 0.7248(2) 0.0168(12) Uani 1 1 d . . .
C1A C 0.2368(4) 0.1948(4) 0.3470(3) 0.0175(15) Uani 1 1 d . . .
H1AA H 0.2318 0.1654 0.3134 0.021 Uiso 1 1 calc R . .
C2A C 0.1807(5) 0.1739(4) 0.3883(3) 0.0194(15) Uani 1 1 d . . .
H2AA H 0.1371 0.1321 0.3830 0.023 Uiso 1 1 calc R . .
C3A C 0.1890(4) 0.2151(4) 0.4380(3) 0.0154(14) Uani 1 1 d . . .
C4A C 0.2533(5) 0.2775(4) 0.4432(3) 0.0211(16) Uani 1 1 d . . .
H4AA H 0.2610 0.3069 0.4766 0.025 Uiso 1 1 calc R . .
C5A C 0.3048(5) 0.2952(4) 0.3995(3) 0.0206(15) Uani 1 1 d . . .
H5AA H 0.3472 0.3383 0.4030 0.025 Uiso 1 1 calc R . .
C6A C 0.1360(4) 0.1931(4) 0.4859(3) 0.0153(14) Uani 1 1 d . . .
C7A C 0.0508(4) 0.1590(4) 0.4806(3) 0.0147(14) Uani 1 1 d . . .
H7AA H 0.0242 0.1494 0.4454 0.018 Uiso 1 1 calc R . .
C8A C 0.0051(4) 0.1392(4) 0.5279(3) 0.0159(14) Uani 1 1 d . . .
C9A C 0.0472(4) 0.1538(4) 0.5782(3) 0.0162(14) Uani 1 1 d . . .
H9AA H 0.0178 0.1416 0.6111 0.019 Uiso 1 1 calc R . .
C10A C 0.1342(4) 0.1871(4) 0.5798(3) 0.0152(14) Uani 1 1 d . . .
C11A C 0.3324(5) 0.2106(4) 0.6747(3) 0.0202(15) Uani 1 1 d . . .
H11A H 0.3951 0.2182 0.6717 0.024 Uiso 1 1 calc R . .
C12A C 0.2814(4) 0.2059(4) 0.6278(3) 0.0189(15) Uani 1 1 d . . .
H12A H 0.3081 0.2100 0.5931 0.023 Uiso 1 1 calc R . .
C13A C 0.1890(4) 0.1948(4) 0.6314(3) 0.0143(14) Uani 1 1 d . . .
C14A C 0.1543(5) 0.1891(5) 0.6829(3) 0.0225(16) Uani 1 1 d . . .
H14A H 0.0917 0.1828 0.6870 0.027 Uiso 1 1 calc R . .
C15A C 0.2106(5) 0.1925(5) 0.7281(3) 0.0222(16) Uani 1 1 d . . .
H15A H 0.1861 0.1857 0.7632 0.027 Uiso 1 1 calc R . .
C16A C -0.0834(4) 0.0984(4) 0.5233(3) 0.0170(14) Uani 1 1 d . . .
C17A C -0.1019(4) 0.0463(4) 0.4795(3) 0.0173(15) Uani 1 1 d . . .
H17A H -0.0579 0.0377 0.4528 0.021 Uiso 1 1 calc R . .
C18A C -0.1833(4) 0.0070(4) 0.4741(3) 0.0164(14) Uani 1 1 d . . .
H18A H -0.1946 -0.0281 0.4437 0.020 Uiso 1 1 calc R . .
C19A C -0.2495(4) 0.0179(4) 0.5125(3) 0.0181(15) Uani 1 1 d . . .
C20A C -0.2310(5) 0.0703(4) 0.5560(3) 0.0210(16) Uani 1 1 d . . .
H20A H -0.2756 0.0795 0.5821 0.025 Uiso 1 1 calc R . .
C21A C -0.1492(5) 0.1095(4) 0.5625(3) 0.0206(15) Uani 1 1 d . . .
H21A H -0.1376 0.1437 0.5934 0.025 Uiso 1 1 calc R . .
C22A C -0.3345(4) -0.0284(4) 0.5086(3) 0.0172(14) Uani 1 1 d . . .
C23A C -0.3833(4) -0.0392(4) 0.4575(3) 0.0190(15) Uani 1 1 d . . .
C24A C -0.3607(5) 0.0005(5) 0.4080(3) 0.0243(16) Uani 1 1 d . . .
H24A H -0.3109 0.0366 0.4079 0.029 Uiso 1 1 calc R . .
C25A C -0.4097(5) -0.0124(5) 0.3604(3) 0.0324(19) Uani 1 1 d . . .
H25A H -0.3934 0.0147 0.3278 0.039 Uiso 1 1 calc R . .
C26A C -0.4846(5) -0.0661(5) 0.3596(3) 0.033(2) Uani 1 1 d . . .
H26A H -0.5170 -0.0765 0.3263 0.039 Uiso 1 1 calc R . .
C27A C -0.5093(5) -0.1022(5) 0.4064(4) 0.033(2) Uani 1 1 d . . .
H27A H -0.5604 -0.1367 0.4057 0.040 Uiso 1 1 calc R . .
C28A C -0.4615(5) -0.0904(4) 0.4569(3) 0.0247(17) Uani 1 1 d . . .
C29A C -0.4905(5) -0.1239(5) 0.5067(4) 0.0289(19) Uani 1 1 d . . .
H29A H -0.5433 -0.1562 0.5064 0.035 Uiso 1 1 calc R . .
C30A C -0.4455(5) -0.1115(5) 0.5546(3) 0.0271(18) Uani 1 1 d . . .
H30A H -0.4666 -0.1345 0.5875 0.033 Uiso 1 1 calc R . .
C31A C -0.3667(4) -0.0637(4) 0.5552(3) 0.0205(16) Uani 1 1 d . . .
H31A H -0.3349 -0.0557 0.5890 0.025 Uiso 1 1 calc R . .
Zn1B Zn 0.13327(5) 0.68011(5) 0.19193(3) 0.02020(19) Uani 1 1 d . . .
I1B I 0.07102(4) 0.53626(4) 0.17674(2) 0.04165(17) Uani 1 1 d . . .
I2B I 0.01931(3) 0.79688(4) 0.19721(2) 0.03622(15) Uani 1 1 d . . .
N1B N 0.2165(4) 0.6807(4) 0.2599(2) 0.0198(13) Uani 1 1 d . . .
N2B N 0.3354(4) 0.7066(3) 0.4493(2) 0.0160(12) Uani 1 1 d . . .
N3B N 0.2190(4) 0.7880(4) 0.6305(2) 0.0189(13) Uani 1 1 d . . .
C1B C 0.2705(5) 0.6163(4) 0.2714(3) 0.0210(16) Uani 1 1 d . . .
H1BA H 0.2701 0.5713 0.2467 0.025 Uiso 1 1 calc R . .
C2B C 0.3261(5) 0.6130(4) 0.3172(3) 0.0216(16) Uani 1 1 d . . .
H2BA H 0.3639 0.5670 0.3236 0.026 Uiso 1 1 calc R . .
C3B C 0.3261(4) 0.6784(4) 0.3542(3) 0.0170(14) Uani 1 1 d . . .
C4B C 0.2696(5) 0.7440(5) 0.3423(3) 0.0275(18) Uani 1 1 d . . .
H4BA H 0.2671 0.7891 0.3667 0.033 Uiso 1 1 calc R . .
C5B C 0.2174(5) 0.7436(5) 0.2951(3) 0.0259(17) Uani 1 1 d . . .
H5BA H 0.1804 0.7897 0.2872 0.031 Uiso 1 1 calc R . .
C6B C 0.3779(5) 0.6756(4) 0.4063(3) 0.0177(15) Uani 1 1 d . . .
C7B C 0.4629(4) 0.6395(4) 0.4109(3) 0.0176(15) Uani 1 1 d . . .
H7BA H 0.4917 0.6198 0.3794 0.021 Uiso 1 1 calc R . .
C8B C 0.5043(4) 0.6331(4) 0.4626(3) 0.0154(14) Uani 1 1 d . . .
C9B C 0.4584(4) 0.6633(4) 0.5071(3) 0.0153(14) Uani 1 1 d . . .
H9BA H 0.4841 0.6589 0.5430 0.018 Uiso 1 1 calc R . .
C10B C 0.3751(4) 0.6998(4) 0.4990(3) 0.0139(14) Uani 1 1 d . . .
C11B C 0.1831(5) 0.7737(4) 0.5806(3) 0.0214(16) Uani 1 1 d . . .
H11B H 0.1208 0.7825 0.5748 0.026 Uiso 1 1 calc R . .
C12B C 0.2318(5) 0.7469(4) 0.5376(3) 0.0203(15) Uani 1 1 d . . .
H12B H 0.2037 0.7390 0.5026 0.024 Uiso 1 1 calc R . .
C13B C 0.3231(4) 0.7313(4) 0.5454(3) 0.0155(14) Uani 1 1 d . . .
C14B C 0.3606(5) 0.7475(4) 0.5970(3) 0.0215(16) Uani 1 1 d . . .
H14B H 0.4228 0.7392 0.6038 0.026 Uiso 1 1 calc R . .
C15B C 0.3081(5) 0.7753(5) 0.6381(3) 0.0229(16) Uani 1 1 d . . .
H15B H 0.3350 0.7861 0.6731 0.027 Uiso 1 1 calc R . .
C16B C 0.5922(4) 0.5915(4) 0.4714(3) 0.0163(14) Uani 1 1 d . . .
C17B C 0.6598(5) 0.5962(4) 0.4337(3) 0.0188(15) Uani 1 1 d . . .
H17B H 0.6498 0.6253 0.4004 0.023 Uiso 1 1 calc R . .
C18B C 0.7420(5) 0.5587(4) 0.4441(3) 0.0210(16) Uani 1 1 d . . .
H18B H 0.7884 0.5654 0.4188 0.025 Uiso 1 1 calc R . .
C19B C 0.7576(4) 0.5114(4) 0.4910(3) 0.0160(14) Uani 1 1 d . . .
C20B C 0.6882(4) 0.5048(4) 0.5276(3) 0.0180(15) Uani 1 1 d . . .
H20B H 0.6965 0.4724 0.5596 0.022 Uiso 1 1 calc R . .
C21B C 0.6080(4) 0.5445(4) 0.5182(3) 0.0168(14) Uani 1 1 d . . .
H21B H 0.5624 0.5397 0.5442 0.020 Uiso 1 1 calc R . .
C22B C 0.8434(4) 0.4672(4) 0.5004(3) 0.0185(15) Uani 1 1 d . . .
C23B C 0.8847(4) 0.4597(4) 0.5540(3) 0.0192(15) Uani 1 1 d . . .
C24B C 0.8570(5) 0.5027(5) 0.6007(3) 0.0246(17) Uani 1 1 d . . .
H24B H 0.8090 0.5406 0.5971 0.030 Uiso 1 1 calc R . .
C25B C 0.8975(5) 0.4914(5) 0.6507(3) 0.0311(19) Uani 1 1 d . . .
H25B H 0.8774 0.5214 0.6813 0.037 Uiso 1 1 calc R . .
C26B C 0.9690(6) 0.4355(6) 0.6576(4) 0.041(2) Uani 1 1 d . . .
H26B H 0.9948 0.4255 0.6929 0.049 Uiso 1 1 calc R . .
C27B C 1.0005(5) 0.3961(5) 0.6131(3) 0.0312(19) Uani 1 1 d . . .
H27B H 1.0504 0.3604 0.6175 0.037 Uiso 1 1 calc R . .
C28B C 0.9608(5) 0.4071(4) 0.5609(3) 0.0245(16) Uani 1 1 d . . .
C29B C 0.9982(5) 0.3700(4) 0.5139(3) 0.0241(17) Uani 1 1 d . . .
H29B H 1.0494 0.3360 0.5183 0.029 Uiso 1 1 calc R . .
C30B C 0.9621(5) 0.3823(5) 0.4636(3) 0.0262(17) Uani 1 1 d . . .
H30B H 0.9897 0.3594 0.4326 0.031 Uiso 1 1 calc R . .
C31B C 0.8826(5) 0.4295(4) 0.4567(3) 0.0224(16) Uani 1 1 d . . .
H31B H 0.8559 0.4352 0.4211 0.027 Uiso 1 1 calc R . .
C100 C -0.1900(10) 0.0137(9) 0.7717(6) 0.031(3) Uani 0.55 1 d P A 1
H10A H -0.1310 0.0365 0.7844 0.037 Uiso 0.55 1 calc PR A 1
Cl1 Cl -0.1938(6) -0.0884(13) 0.7915(8) 0.039(3) Uani 0.55 1 d P A 1
Cl2 Cl -0.2736(7) 0.0703(8) 0.8028(5) 0.067(3) Uani 0.55 1 d P A 1
Cl3 Cl -0.1972(4) 0.0226(4) 0.6999(3) 0.0512(15) Uani 0.55 1 d P A 1
C200 C -0.2783(13) 0.0054(12) 0.7713(7) 0.034(4) Uani 0.45 1 d P B 2
H20C H -0.3442 -0.0035 0.7728 0.041 Uiso 0.45 1 calc PR B 2
Cl4 Cl -0.2216(8) -0.0891(14) 0.7927(9) 0.030(2) Uani 0.45 1 d P B 2
Cl5 Cl -0.2504(9) 0.0847(9) 0.8123(6) 0.048(3) Uani 0.45 1 d P B 2
Cl6 Cl -0.2510(7) 0.0229(5) 0.7026(3) 0.062(2) Uani 0.45 1 d P B 2

loop_
_atom_site_aniso_label
_atom_site_aniso_U_11
_atom_site_aniso_U_22
_atom_site_aniso_U_33
_atom_site_aniso_U_23
_atom_site_aniso_U_13
_atom_site_aniso_U_12
Zn1A 0.0117(4) 0.0218(4) 0.0173(4) 0.0006(3) 0.0005(3) 0.0019(3)
I1A 0.0230(3) 0.0296(3) 0.0357(3) -0.0031(2) -0.0007(2) 0.0118(2)
I2A 0.0197(2) 0.0231(3) 0.0345(3) 0.0008(2) 0.0022(2) -0.0037(2)
N1A 0.015(3) 0.020(3) 0.018(3) -0.002(2) -0.001(2) 0.000(2)
N2A 0.013(3) 0.018(3) 0.018(3) -0.003(2) -0.003(2) -0.001(2)
N3A 0.015(3) 0.014(3) 0.021(3) 0.000(2) 0.002(2) -0.001(2)
C1A 0.019(4) 0.016(4) 0.017(4) -0.002(3) -0.001(3) 0.000(3)
C2A 0.016(4) 0.021(4) 0.021(4) -0.005(3) -0.001(3) -0.002(3)
C3A 0.012(3) 0.015(3) 0.019(3) 0.004(3) -0.001(3) 0.002(3)
C4A 0.022(4) 0.023(4) 0.018(4) -0.004(3) -0.001(3) -0.002(3)
C5A 0.023(4) 0.022(4) 0.017(4) -0.002(3) 0.000(3) -0.004(3)
C6A 0.012(3) 0.013(3) 0.021(4) 0.001(3) 0.000(3) 0.002(3)
C7A 0.013(3) 0.010(3) 0.021(4) 0.001(3) -0.002(3) 0.002(3)
C8A 0.011(3) 0.015(4) 0.022(4) -0.002(3) 0.003(3) 0.004(3)
C9A 0.009(3) 0.019(4) 0.020(4) -0.002(3) 0.002(3) -0.002(3)
C10A 0.012(3) 0.015(3) 0.019(4) 0.000(3) 0.002(3) 0.001(3)
C11A 0.012(3) 0.026(4) 0.023(4) -0.003(3) 0.001(3) 0.003(3)
C12A 0.014(3) 0.027(4) 0.016(3) -0.001(3) 0.002(3) -0.004(3)
C13A 0.015(3) 0.009(3) 0.019(3) -0.004(3) 0.001(3) 0.003(3)
C14A 0.012(3) 0.032(4) 0.024(4) -0.003(3) 0.001(3) -0.008(3)
C15A 0.015(4) 0.032(4) 0.019(4) -0.002(3) 0.004(3) -0.008(3)
C16A 0.011(3) 0.021(4) 0.019(4) 0.003(3) 0.000(3) 0.001(3)
C17A 0.012(3) 0.019(4) 0.021(4) 0.000(3) 0.001(3) 0.002(3)
C18A 0.011(3) 0.013(3) 0.025(4) -0.003(3) -0.001(3) 0.001(3)
C19A 0.012(3) 0.015(4) 0.027(4) 0.003(3) 0.000(3) 0.001(3)
C20A 0.014(4) 0.028(4) 0.021(4) -0.004(3) 0.003(3) 0.000(3)
C21A 0.015(4) 0.023(4) 0.024(4) -0.003(3) 0.000(3) 0.002(3)
C22A 0.011(3) 0.013(3) 0.027(4) -0.003(3) 0.000(3) 0.004(3)
C23A 0.011(3) 0.015(4) 0.030(4) 0.000(3) -0.001(3) 0.003(3)
C24A 0.016(4) 0.025(4) 0.032(4) 0.003(3) 0.000(3) 0.003(3)
C25A 0.028(4) 0.040(5) 0.029(4) -0.002(4) -0.001(3) 0.011(4)
C26A 0.023(4) 0.040(5) 0.034(5) -0.013(4) -0.009(4) 0.009(4)
C27A 0.015(4) 0.032(5) 0.052(6) -0.016(4) -0.004(4) 0.002(3)
C28A 0.018(4) 0.016(4) 0.040(5) -0.005(3) 0.003(3) 0.002(3)
C29A 0.011(4) 0.018(4) 0.058(6) 0.004(4) 0.009(4) -0.002(3)
C30A 0.018(4) 0.025(4) 0.038(5) 0.010(4) 0.008(3) 0.000(3)
C31A 0.011(3) 0.019(4) 0.032(4) 0.006(3) 0.001(3) 0.001(3)
Zn1B 0.0147(4) 0.0266(5) 0.0193(4) 0.0008(4) 0.0003(3) -0.0020(3)
I1B 0.0587(4) 0.0389(3) 0.0273(3) -0.0030(2) -0.0001(3) -0.0250(3)
I2B 0.0199(3) 0.0546(4) 0.0344(3) 0.0054(3) 0.0049(2) 0.0156(2)
N1B 0.016(3) 0.023(3) 0.021(3) 0.003(3) 0.002(2) -0.002(3)
N2B 0.013(3) 0.017(3) 0.018(3) 0.001(2) 0.001(2) -0.001(2)
N3B 0.016(3) 0.022(3) 0.019(3) 0.002(3) -0.001(2) 0.004(2)
C1B 0.019(4) 0.019(4) 0.025(4) -0.001(3) 0.006(3) 0.001(3)
C2B 0.024(4) 0.018(4) 0.023(4) 0.000(3) 0.001(3) 0.009(3)
C3B 0.014(3) 0.018(4) 0.019(4) 0.005(3) 0.002(3) -0.001(3)
C4B 0.031(4) 0.021(4) 0.030(4) -0.006(3) -0.007(3) 0.011(3)
C5B 0.028(4) 0.019(4) 0.030(4) -0.007(3) -0.010(3) 0.007(3)
C6B 0.018(4) 0.014(3) 0.021(4) -0.001(3) -0.001(3) -0.001(3)
C7B 0.014(3) 0.016(4) 0.023(4) 0.000(3) 0.004(3) 0.004(3)
C8B 0.014(3) 0.008(3) 0.024(4) 0.002(3) 0.000(3) -0.004(3)
C9B 0.014(3) 0.011(3) 0.021(4) 0.001(3) -0.003(3) -0.001(3)
C10B 0.012(3) 0.009(3) 0.020(4) 0.001(3) 0.000(3) -0.004(3)
C11B 0.015(4) 0.025(4) 0.023(4) 0.002(3) -0.003(3) 0.004(3)
C12B 0.017(4) 0.025(4) 0.019(4) 0.003(3) -0.002(3) 0.000(3)
C13B 0.015(3) 0.009(3) 0.023(4) 0.003(3) -0.003(3) -0.001(3)
C14B 0.012(3) 0.026(4) 0.026(4) -0.005(3) -0.001(3) 0.000(3)
C15B 0.016(4) 0.032(4) 0.021(4) -0.005(3) -0.001(3) 0.003(3)
C16B 0.013(3) 0.015(3) 0.021(4) -0.004(3) 0.000(3) 0.000(3)
C17B 0.017(4) 0.018(4) 0.021(4) 0.000(3) -0.001(3) 0.000(3)
C18B 0.014(4) 0.022(4) 0.026(4) -0.001(3) 0.004(3) 0.000(3)
C19B 0.013(3) 0.012(3) 0.024(4) -0.004(3) -0.002(3) -0.002(3)
C20B 0.013(3) 0.014(3) 0.026(4) 0.001(3) -0.002(3) -0.001(3)
C21B 0.014(3) 0.016(4) 0.021(4) -0.001(3) 0.002(3) -0.001(3)
C22B 0.010(3) 0.020(4) 0.026(4) 0.001(3) 0.001(3) 0.000(3)
C23B 0.009(3) 0.020(4) 0.029(4) 0.001(3) 0.001(3) -0.003(3)
C24B 0.013(4) 0.029(4) 0.031(4) -0.004(3) 0.004(3) 0.003(3)
C25B 0.024(4) 0.040(5) 0.029(4) -0.003(4) 0.001(3) -0.003(4)
C26B 0.031(5) 0.054(6) 0.037(5) 0.004(4) -0.011(4) 0.005(4)
C27B 0.021(4) 0.041(5) 0.031(4) 0.001(4) -0.005(3) 0.006(4)
C28B 0.016(4) 0.017(4) 0.040(5) 0.001(3) 0.000(3) -0.002(3)
C29B 0.012(3) 0.018(4) 0.043(5) -0.006(3) 0.002(3) 0.003(3)
C30B 0.019(4) 0.022(4) 0.038(5) -0.006(3) 0.007(3) 0.003(3)
C31B 0.015(4) 0.023(4) 0.029(4) 0.000(3) 0.001(3) 0.003(3)
C100 0.030(8) 0.028(8) 0.035(8) -0.008(7) 0.009(6) -0.004(6)
Cl1 0.035(6) 0.038(3) 0.043(4) 0.003(2) -0.018(5) -0.013(6)
Cl2 0.053(6) 0.068(7) 0.082(8) -0.008(5) 0.034(5) 0.024(5)
Cl3 0.070(4) 0.038(3) 0.045(3) 0.000(2) 0.002(3) 0.002(3)
C200 0.033(11) 0.041(12) 0.027(10) 0.005(9) -0.008(8) -0.010(9)
Cl4 0.032(7) 0.029(4) 0.029(3) -0.002(2) -0.010(6) -0.007(6)
Cl5 0.064(7) 0.033(4) 0.046(4) -0.004(3) -0.014(4) -0.002(4)
Cl6 0.119(7) 0.038(4) 0.028(3) 0.003(2) -0.006(5) -0.004(5)

loop_
_atom_type_symbol
_atom_type_description
_atom_type_scat_dispersion_real
_atom_type_scat_dispersion_imag
_atom_type_scat_source
C C 0.0033 0.0016 'International Tables Vol C Tables 4.2.6.8 and 6.1.1.4'
H H 0.0000 0.0000 'International Tables Vol C Tables 4.2.6.8 and 6.1.1.4'
N N 0.0061 0.0033 'International Tables Vol C Tables 4.2.6.8 and 6.1.1.4'
Zn Zn 0.2839 1.4301 'International Tables Vol C Tables 4.2.6.8 and 6.1.1.4'
I I -0.4742 1.8119 'International Tables Vol C Tables 4.2.6.8 and 6.1.1.4'
Cl Cl 0.1484 0.1585 'International Tables Vol C Tables 4.2.6.8 and 6.1.1.4'

loop_
_geom_angle_atom_site_label_1
_geom_angle_atom_site_label_2
_geom_angle_atom_site_label_3
_geom_angle
_geom_angle_site_symmetry_1
_geom_angle_site_symmetry_3
N1A Zn1A N3A 101.3(2) . 4_565
N1A Zn1A I1A 109.96(17) . .
N3A Zn1A I1A 104.63(16) 4_565 .
N1A Zn1A I2A 108.46(16) . .
N3A Zn1A I2A 113.22(16) 4_565 .
I1A Zn1A I2A 117.97(3) . .
C1A N1A C5A 117.5(6) . .
C1A N1A Zn1A 121.8(5) . .
C5A N1A Zn1A 120.5(5) . .
C6A N2A C10A 118.0(6) . .
C11A N3A C15A 117.4(6) . .
C11A N3A Zn1A 117.7(5) . 4_566
C15A N3A Zn1A 124.8(5) . 4_566
N1A C1A C2A 123.3(6) . .
N1A C1A H1AA 118.4 . .
C2A C1A H1AA 118.4 . .
C1A C2A C3A 118.8(6) . .
C1A C2A H2AA 120.6 . .
C3A C2A H2AA 120.6 . .
C2A C3A C4A 118.3(6) . .
C2A C3A C6A 122.6(6) . .
C4A C3A C6A 119.1(6) . .
C5A C4A C3A 118.8(6) . .
C5A C4A H4AA 120.6 . .
C3A C4A H4AA 120.6 . .
N1A C5A C4A 123.3(7) . .
N1A C5A H5AA 118.4 . .
C4A C5A H5AA 118.4 . .
N2A C6A C7A 123.2(6) . .
N2A C6A C3A 114.5(6) . .
C7A C6A C3A 122.3(6) . .
C6A C7A C8A 119.0(6) . .
C6A C7A H7AA 120.5 . .
C8A C7A H7AA 120.5 . .
C9A C8A C7A 118.2(6) . .
C9A C8A C16A 121.7(6) . .
C7A C8A C16A 120.0(6) . .
C8A C9A C10A 119.1(6) . .
C8A C9A H9AA 120.5 . .
C10A C9A H9AA 120.5 . .
N2A C10A C9A 122.5(6) . .
N2A C10A C13A 114.5(6) . .
C9A C10A C13A 122.7(6) . .
N3A C11A C12A 123.3(6) . .
N3A C11A H11A 118.3 . .
C12A C11A H11A 118.3 . .
C11A C12A C13A 119.1(6) . .
C11A C12A H12A 120.4 . .
C13A C12A H12A 120.4 . .
C14A C13A C12A 117.7(6) . .
C14A C13A C10A 123.8(6) . .
C12A C13A C10A 118.5(6) . .
C15A C14A C13A 119.6(7) . .
C15A C14A H14A 120.2 . .
C13A C14A H14A 120.2 . .
N3A C15A C14A 122.7(7) . .
N3A C15A H15A 118.6 . .
C14A C15A H15A 118.6 . .
C17A C16A C21A 118.5(6) . .
C17A C16A C8A 119.2(6) . .
C21A C16A C8A 122.2(6) . .
C18A C17A C16A 120.8(6) . .
C18A C17A H17A 119.6 . .
C16A C17A H17A 119.6 . .
C17A C18A C19A 121.2(6) . .
C17A C18A H18A 119.4 . .
C19A C18A H18A 119.4 . .
C20A C19A C18A 117.7(6) . .
C20A C19A C22A 121.0(6) . .
C18A C19A C22A 121.2(6) . .
C19A C20A C21A 121.9(7) . .
C19A C20A H20A 119.1 . .
C21A C20A H20A 119.1 . .
C20A C21A C16A 119.8(7) . .
C20A C21A H21A 120.1 . .
C16A C21A H21A 120.1 . .
C31A C22A C23A 119.1(6) . .
C31A C22A C19A 118.8(6) . .
C23A C22A C19A 122.1(6) . .
C24A C23A C28A 118.0(6) . .
C24A C23A C22A 123.7(6) . .
C28A C23A C22A 118.2(7) . .
C25A C24A C23A 121.1(7) . .
C25A C24A H24A 119.4 . .
C23A C24A H24A 119.4 . .
C24A C25A C26A 120.5(8) . .
C24A C25A H25A 119.7 . .
C26A C25A H25A 119.7 . .
C27A C26A C25A 119.4(7) . .
C27A C26A H26A 120.3 . .
C25A C26A H26A 120.3 . .
C26A C27A C28A 122.3(8) . .
C26A C27A H27A 118.8 . .
C28A C27A H27A 118.8 . .
C29A C28A C27A 122.3(7) . .
C29A C28A C23A 119.1(7) . .
C27A C28A C23A 118.5(7) . .
C30A C29A C28A 122.1(7) . .
C30A C29A H29A 119.0 . .
C28A C29A H29A 119.0 . .
C29A C30A C31A 119.1(7) . .
C29A C30A H30A 120.4 . .
C31A C30A H30A 120.4 . .
C22A C31A C30A 122.3(7) . .
C22A C31A H31A 118.8 . .
C30A C31A H31A 118.8 . .
N1B Zn1B N3B 102.3(2) . 4_575
N1B Zn1B I1B 109.50(17) . .
N3B Zn1B I1B 110.95(16) 4_575 .
N1B Zn1B I2B 110.19(17) . .
N3B Zn1B I2B 106.11(17) 4_575 .
I1B Zn1B I2B 116.80(4) . .
C5B N1B C1B 118.0(6) . .
C5B N1B Zn1B 121.3(5) . .
C1B N1B Zn1B 120.7(5) . .
C10B N2B C6B 118.0(6) . .
C11B N3B C15B 117.7(6) . .
C11B N3B Zn1B 117.7(5) . 4_576
C15B N3B Zn1B 124.5(5) . 4_576
N1B C1B C2B 122.9(7) . .
N1B C1B H1BA 118.6 . .
C2B C1B H1BA 118.6 . .
C1B C2B C3B 119.0(6) . .
C1B C2B H2BA 120.5 . .
C3B C2B H2BA 120.5 . .
C4B C3B C2B 117.6(6) . .
C4B C3B C6B 120.4(6) . .
C2B C3B C6B 121.7(6) . .
C5B C4B C3B 120.0(7) . .
C5B C4B H4BA 120.0 . .
C3B C4B H4BA 120.0 . .
N1B C5B C4B 122.5(7) . .
N1B C5B H5BA 118.7 . .
C4B C5B H5BA 118.7 . .
N2B C6B C7B 122.9(6) . .
N2B C6B C3B 114.6(6) . .
C7B C6B C3B 122.4(6) . .
C8B C7B C6B 118.8(6) . .
C8B C7B H7BA 120.6 . .
C6B C7B H7BA 120.6 . .
C9B C8B C7B 117.7(6) . .
C9B C8B C16B 120.2(6) . .
C7B C8B C16B 122.0(6) . .
C10B C9B C8B 120.1(6) . .
C10B C9B H9BA 120.0 . .
C8B C9B H9BA 120.0 . .
N2B C10B C9B 122.4(6) . .
N2B C10B C13B 115.8(6) . .
C9B C10B C13B 121.8(6) . .
N3B C11B C12B 123.2(6) . .
N3B C11B H11B 118.4 . .
C12B C11B H11B 118.4 . .
C11B C12B C13B 119.7(6) . .
C11B C12B H12B 120.2 . .
C13B C12B H12B 120.2 . .
C14B C13B C12B 117.1(6) . .
C14B C13B C10B 123.5(6) . .
C12B C13B C10B 119.5(6) . .
C15B C14B C13B 120.2(6) . .
C15B C14B H14B 119.9 . .
C13B C14B H14B 119.9 . .
N3B C15B C14B 122.2(6) . .
N3B C15B H15B 118.9 . .
C14B C15B H15B 118.9 . .
C17B C16B C21B 117.8(6) . .
C17B C16B C8B 122.4(6) . .
C21B C16B C8B 119.7(6) . .
C18B C17B C16B 120.7(7) . .
C18B C17B H17B 119.7 . .
C16B C17B H17B 119.7 . .
C17B C18B C19B 121.4(7) . .
C17B C18B H18B 119.3 . .
C19B C18B H18B 119.3 . .
C20B C19B C18B 117.3(6) . .
C20B C19B C22B 121.4(6) . .
C18B C19B C22B 121.3(6) . .
C21B C20B C19B 121.3(7) . .
C21B C20B H20B 119.4 . .
C19B C20B H20B 119.4 . .
C20B C21B C16B 121.4(6) . .
C20B C21B H21B 119.3 . .
C16B C21B H21B 119.3 . .
C31B C22B C23B 119.2(6) . .
C31B C22B C19B 118.8(6) . .
C23B C22B C19B 121.9(6) . .
C24B C23B C28B 117.0(7) . .
C24B C23B C22B 124.5(6) . .
C28B C23B C22B 118.5(7) . .
C25B C24B C23B 121.7(7) . .
C25B C24B H24B 119.2 . .
C23B C24B H24B 119.2 . .
C24B C25B C26B 120.7(8) . .
C24B C25B H25B 119.6 . .
C26B C25B H25B 119.6 . .
C27B C26B C25B 119.3(8) . .
C27B C26B H26B 120.3 . .
C25B C26B H26B 120.3 . .
C26B C27B C28B 121.3(8) . .
C26B C27B H27B 119.4 . .
C28B C27B H27B 119.4 . .
C27B C28B C29B 120.8(7) . .
C27B C28B C23B 119.8(7) . .
C29B C28B C23B 119.3(7) . .
C30B C29B C28B 121.2(7) . .
C30B C29B H29B 119.4 . .
C28B C29B H29B 119.4 . .
C29B C30B C31B 120.1(7) . .
C29B C30B H30B 120.0 . .
C31B C30B H30B 120.0 . .
C22B C31B C30B 121.5(7) . .
C22B C31B H31B 119.3 . .
C30B C31B H31B 119.3 . .
Cl1 C100 Cl2 110.9(10) . .
Cl1 C100 Cl3 110.9(10) . .
Cl2 C100 Cl3 111.6(10) . .
Cl1 C100 H10A 107.8 . .
Cl2 C100 H10A 107.8 . .
Cl3 C100 H10A 107.8 . .
Cl5 C200 Cl6 112.6(12) . .
Cl5 C200 Cl4 111.9(12) . .
Cl6 C200 Cl4 106.9(13) . .
Cl5 C200 H20C 108.5 . .
Cl6 C200 H20C 108.5 . .
Cl4 C200 H20C 108.5 . .

loop_
_geom_bond_atom_site_label_1
_geom_bond_atom_site_label_2
_geom_bond_distance
_geom_bond_site_symmetry_2
Zn1A N1A 2.045(6) .
Zn1A N3A 2.053(6) 4_565
Zn1A I1A 2.5473(9) .
Zn1A I2A 2.5576(9) .
N1A C1A 1.344(9) .
N1A C5A 1.345(9) .
N2A C6A 1.339(8) .
N2A C10A 1.341(9) .
N3A C11A 1.341(9) .
N3A C15A 1.343(9) .
N3A Zn1A 2.053(6) 4_566
C1A C2A 1.376(10) .
C1A H1AA 0.9500 .
C2A C3A 1.390(9) .
C2A H2AA 0.9500 .
C3A C4A 1.403(10) .
C3A C6A 1.479(9) .
C4A C5A 1.367(10) .
C4A H4AA 0.9500 .
C5A H5AA 0.9500 .
C6A C7A 1.394(9) .
C7A C8A 1.397(9) .
C7A H7AA 0.9500 .
C8A C9A 1.386(9) .
C8A C16A 1.483(9) .
C9A C10A 1.411(9) .
C9A H9AA 0.9500 .
C10A C13A 1.489(9) .
C11A C12A 1.360(9) .
C11A H11A 0.9500 .
C12A C13A 1.400(9) .
C12A H12A 0.9500 .
C13A C14A 1.380(9) .
C14A C15A 1.371(10) .
C14A H14A 0.9500 .
C15A H15A 0.9500 .
C16A C17A 1.389(9) .
C16A C21A 1.405(10) .
C17A C18A 1.381(9) .
C17A H17A 0.9500 .
C18A C19A 1.395(9) .
C18A H18A 0.9500 .
C19A C20A 1.386(10) .
C19A C22A 1.480(9) .
C20A C21A 1.386(10) .
C20A H20A 0.9500 .
C21A H21A 0.9500 .
C22A C31A 1.377(10) .
C22A C23A 1.440(10) .
C23A C24A 1.421(10) .
C23A C28A 1.436(10) .
C24A C25A 1.373(11) .
C24A H24A 0.9500 .
C25A C26A 1.423(12) .
C25A H25A 0.9500 .
C26A C27A 1.348(12) .
C26A H26A 0.9500 .
C27A C28A 1.421(11) .
C27A H27A 0.9500 .
C28A C29A 1.415(11) .
C29A C30A 1.349(11) .
C29A H29A 0.9500 .
C30A C31A 1.414(10) .
C30A H30A 0.9500 .
C31A H31A 0.9500 .
Zn1B N1B 2.048(6) .
Zn1B N3B 2.070(6) 4_575
Zn1B I1B 2.5476(10) .
Zn1B I2B 2.5623(10) .
N1B C5B 1.338(9) .
N1B C1B 1.350(9) .
N2B C10B 1.342(8) .
N2B C6B 1.344(9) .
N3B C11B 1.339(9) .
N3B C15B 1.357(9) .
N3B Zn1B 2.070(6) 4_576
C1B C2B 1.378(10) .
C1B H1BA 0.9500 .
C2B C3B 1.397(10) .
C2B H2BA 0.9500 .
C3B C4B 1.389(10) .
C3B C6B 1.472(9) .
C4B C5B 1.374(10) .
C4B H4BA 0.9500 .
C5B H5BA 0.9500 .
C6B C7B 1.403(9) .
C7B C8B 1.394(9) .
C7B H7BA 0.9500 .
C8B C9B 1.392(9) .
C8B C16B 1.491(9) .
C9B C10B 1.390(9) .
C9B H9BA 0.9500 .
C10B C13B 1.485(9) .
C11B C12B 1.368(10) .
C11B H11B 0.9500 .
C12B C13B 1.398(9) .
C12B H12B 0.9500 .
C13B C14B 1.392(9) .
C14B C15B 1.371(10) .
C14B H14B 0.9500 .
C15B H15B 0.9500 .
C16B C17B 1.391(10) .
C16B C21B 1.392(9) .
C17B C18B 1.389(10) .
C17B H17B 0.9500 .
C18B C19B 1.396(10) .
C18B H18B 0.9500 .
C19B C20B 1.394(10) .
C19B C22B 1.485(9) .
C20B C21B 1.377(9) .
C20B H20B 0.9500 .
C21B H21B 0.9500 .
C22B C31B 1.379(10) .
C22B C23B 1.437(10) .
C23B C24B 1.413(10) .
C23B C28B 1.432(10) .
C24B C25B 1.360(11) .
C24B H24B 0.9500 .
C25B C26B 1.412(12) .
C25B H25B 0.9500 .
C26B C27B 1.360(12) .
C26B H26B 0.9500 .
C27B C28B 1.404(11) .
C27B H27B 0.9500 .
C28B C29B 1.426(11) .
C29B C30B 1.343(11) .
C29B H29B 0.9500 .
C30B C31B 1.424(10) .
C30B H30B 0.9500 .
C31B H31B 0.9500 .
C100 Cl1 1.73(3) .
C100 Cl2 1.747(18) .
C100 Cl3 1.760(16) .
C100 H10A 1.0000 .
C200 Cl5 1.68(2) .
C200 Cl6 1.76(2) .
C200 Cl4 1.83(3) .
C200 H20C 1.0000 .
